data_7208252
loop_
_publ_author_name
'Guo, Mengwei'
'Chen, Nan'
'Yue, Zhifang'
'Zhang, Yu'
'Li, Gang'

_publ_section_title
;
 Two unprecedented strontium(ii) and cadmium(ii) MOFs constructed from
 2-naphthyl imidazole dicarboxylate ligand
;
_journal_issue 15
_journal_name_full CrystEngComm
_journal_page_first 4955
_journal_paper_doi 10.1039/c2ce25314c
_journal_volume 14
_journal_year 2012
_chemical_formula_sum 'C17 H14 Cd N2 O5'
_chemical_formula_weight 438.70
_chemical_name_systematic
;
?
;
_space_group_IT_number 88
_symmetry_cell_setting tetragonal
_symmetry_space_group_name_Hall '-I 4ad'
_symmetry_space_group_name_H-M 'I 41/a :2'
_atom_sites_solution_hydrogens geom
_atom_sites_solution_primary direct
_atom_sites_solution_secondary difmap
_audit_creation_method SHELXL-97
_cell_angle_alpha 90.00
_cell_angle_beta 90.00
_cell_angle_gamma 90.00
_cell_formula_units_Z 16
_cell_length_a 22.658(3)
_cell_length_b 22.658(3)
_cell_length_c 14.766(4)
_cell_measurement_temperature 296(2)
_cell_volume 7581(2)
_computing_structure_refinement 'SHELXL-97 (Sheldrick, 1997)'
_computing_structure_solution 'SHELXS-97 (Sheldrick, 1990)'
_diffrn_ambient_temperature 296(2)
_diffrn_measured_fraction_theta_full 0.998
_diffrn_measured_fraction_theta_max 0.998
_diffrn_radiation_monochromator graphite
_diffrn_radiation_source 'fine-focus sealed tube'
_diffrn_radiation_type MoK\a
_diffrn_radiation_wavelength 0.71073
_diffrn_reflns_av_R_equivalents 0.0774
_diffrn_reflns_av_sigmaI/netI 0.0421
_diffrn_reflns_limit_h_max 26
_diffrn_reflns_limit_h_min -26
_diffrn_reflns_limit_k_max 26
_diffrn_reflns_limit_k_min -26
_diffrn_reflns_limit_l_max 17
_diffrn_reflns_limit_l_min -17
_diffrn_reflns_number 27516
_diffrn_reflns_theta_full 25.00
_diffrn_reflns_theta_max 25.00
_diffrn_reflns_theta_min 2.44
_exptl_absorpt_coefficient_mu 1.179
_exptl_absorpt_correction_T_max 0.8070
_exptl_absorpt_correction_T_min 0.7815
_exptl_absorpt_correction_type multi-scan
_exptl_absorpt_process_details SADABS
_exptl_crystal_density_diffrn 1.538
_exptl_crystal_density_method 'not measured'
_exptl_crystal_F_000 3488
_exptl_crystal_size_max 0.22
_exptl_crystal_size_mid 0.21
_exptl_crystal_size_min 0.19
_refine_diff_density_max 0.996
_refine_diff_density_min -1.021
_refine_diff_density_rms 0.133
_refine_ls_extinction_method none
_refine_ls_goodness_of_fit_ref 1.013
_refine_ls_hydrogen_treatment constr
_refine_ls_matrix_type full
_refine_ls_number_parameters 213
_refine_ls_number_reflns 3329
_refine_ls_number_restraints 117
_refine_ls_restrained_S_all 1.024
_refine_ls_R_factor_all 0.0974
_refine_ls_R_factor_gt 0.0694
_refine_ls_shift/su_max 0.001
_refine_ls_shift/su_mean 0.000
_refine_ls_structure_factor_coef Fsqd
_refine_ls_weighting_details 'calc w=1/[\s^2^(Fo^2^)+(0.1658P)^2^+33.3532P] where P=(Fo^2^+2Fc^2^)/3'
_refine_ls_weighting_scheme calc
_refine_ls_wR_factor_gt 0.2166
_refine_ls_wR_factor_ref 0.2419
_reflns_number_gt 2376
_reflns_number_total 3329
_reflns_threshold_expression >2sigma(I)
_cod_data_source_file c2ce25314c.txt
_cod_data_source_block polymer_2
_cod_original_cell_volume 7580(3)
_cod_original_sg_symbol_H-M 'I 41/a'
_cod_database_code 7208252

loop_
_symmetry_equiv_pos_as_xyz
'x, y, z'
'-x+1/2, -y, z+1/2'
'-y+3/4, x+1/4, z+1/4'
'y+3/4, -x+3/4, z+3/4'
'x+1/2, y+1/2, z+1/2'
'-x+1, -y+1/2, z+1'
'-y+5/4, x+3/4, z+3/4'
'y+5/4, -x+5/4, z+5/4'
'-x, -y, -z'
'x-1/2, y, -z-1/2'
'y-3/4, -x-1/4, -z-1/4'
'-y-3/4, x-3/4, -z-3/4'
'-x+1/2, -y+1/2, -z+1/2'
'x, y+1/2, -z'
'y-1/4, -x+1/4, -z+1/4'
'-y-1/4, x-1/4, -z-1/4'

loop_
_atom_site_label
_atom_site_type_symbol
_atom_site_fract_x
_atom_site_fract_y
_atom_site_fract_z
_atom_site_U_iso_or_equiv
_atom_site_adp_type
_atom_site_occupancy
_atom_site_symmetry_multiplicity
_atom_site_calc_flag
_atom_site_refinement_flags
_atom_site_disorder_assembly
_atom_site_disorder_group
Cd1 Cd 0.92199(3) 0.49521(3) 0.95748(4) 0.0574(3) Uani 1 1 d . . .
N1 N 0.8682(3) 0.5623(3) 0.8909(5) 0.0580(17) Uani 1 1 d . . .
C5 C 0.8339(4) 0.5670(4) 0.8152(6) 0.0577(18) Uani 1 1 d U . .
O1 O 0.9267(3) 0.5884(3) 1.0514(4) 0.0794(19) Uani 1 1 d . . .
O2 O 0.8916(4) 0.6796(4) 1.0558(5) 0.105(3) Uani 1 1 d . . .
H2 H 0.8689 0.7003 1.0265 0.158 Uiso 1 1 calc R . .
C3 C 0.8643(4) 0.6170(4) 0.9326(6) 0.059(2) Uani 1 1 d . . .
C1 C 0.8960(4) 0.6274(4) 1.0171(7) 0.068(2) Uani 1 1 d . . .
C4 C 0.8263(4) 0.6520(4) 0.8807(6) 0.060(2) Uani 1 1 d . . .
C2 C 0.8084(4) 0.7139(4) 0.8930(7) 0.067(2) Uani 1 1 d . . .
C6 C 0.8247(4) 0.5169(5) 0.7535(8) 0.087(2) Uani 1 1 d DU . .
C11 C 0.7664(5) 0.4962(6) 0.7400(10) 0.112(2) Uani 1 1 d DU . .
H11 H 0.7355 0.5161 0.7681 0.135 Uiso 1 1 calc R . .
C8 C 0.8606(4) 0.4381(5) 0.6574(9) 0.113(3) Uani 1 1 d DU . .
C9 C 0.8023(5) 0.4161(6) 0.6495(11) 0.131(4) Uani 1 1 d DU . .
C10 C 0.7529(7) 0.4464(5) 0.6857(9) 0.118(5) Uani 1 1 d DU . .
H10 H 0.7143 0.4344 0.6746 0.142 Uiso 1 1 calc R . .
N2 N 0.8080(3) 0.6196(3) 0.8080(5) 0.0590(18) Uani 1 1 d . . .
O3 O 0.7767(3) 0.7355(3) 0.8328(4) 0.0686(17) Uani 1 1 d . . .
O4 O 0.8263(4) 0.7427(3) 0.9614(5) 0.094(2) Uani 1 1 d . . .
C7 C 0.8732(6) 0.4876(5) 0.7129(8) 0.102(3) Uani 1 1 d DU . .
H7 H 0.9118 0.5003 0.7222 0.122 Uiso 1 1 calc R . .
C14 C 0.8347(5) 0.3376(6) 0.5524(9) 0.112(2) Uani 1 1 d DU . .
H14 H 0.8283 0.3024 0.5216 0.135 Uiso 1 1 calc R . .
C13 C 0.8924(6) 0.3615(7) 0.5585(10) 0.123(2) Uani 1 1 d DU . .
H13 H 0.9214 0.3455 0.5213 0.147 Uiso 1 1 calc R . .
O5 O 0.9571(3) 0.4126(4) 0.8809(5) 0.092(2) Uani 1 1 d U B .
H5 H 0.9905 0.4175 0.8451 0.110 Uiso 1 1 calc R . .
C12 C 0.9089(6) 0.4080(6) 0.6176(9) 0.123(2) Uani 1 1 d DU . .
H12 H 0.9480 0.4178 0.6292 0.147 Uiso 1 1 calc R . .
C15 C 0.7869(7) 0.3678(6) 0.5934(10) 0.131(4) Uani 1 1 d DU . .
H15 H 0.7479 0.3565 0.5841 0.157 Uiso 1 1 calc R . .
C16 C 0.9299(7) 0.3515(7) 0.8846(11) 0.130(4) Uani 1 1 d DU . .
H16A H 0.9417 0.3331 0.9411 0.155 Uiso 1 1 calc R A 1
H16B H 0.8873 0.3558 0.8861 0.155 Uiso 1 1 calc R A 1
C17 C 0.9446(13) 0.3122(12) 0.8121(17) 0.135(4) Uani 0.63(2) 1 d PDU B 1
H17A H 0.9328 0.3269 0.7538 0.202 Uiso 0.63(2) 1 d PR B 1
H17B H 0.9246 0.2756 0.8239 0.202 Uiso 0.63(2) 1 d PR B 1
H17C H 0.9864 0.3058 0.8126 0.202 Uiso 0.63(2) 1 d PR B 1
C17' C 0.8816(16) 0.330(2) 0.831(3) 0.135(4) Uani 0.37(2) 1 d PD B 2
H17D H 0.8465 0.3519 0.8458 0.202 Uiso 0.37(2) 1 d PR B 2
H17E H 0.8764 0.2895 0.8475 0.202 Uiso 0.37(2) 1 d PR B 2
H17F H 0.8892 0.3330 0.7674 0.202 Uiso 0.37(2) 1 d PR B 2

loop_
_atom_site_aniso_label
_atom_site_aniso_U_11
_atom_site_aniso_U_22
_atom_site_aniso_U_33
_atom_site_aniso_U_23
_atom_site_aniso_U_13
_atom_site_aniso_U_12
Cd1 0.0503(4) 0.0574(5) 0.0646(5) 0.0230(3) -0.0021(3) -0.0011(3)
N1 0.060(4) 0.054(4) 0.061(4) 0.012(3) -0.012(3) 0.006(3)
C5 0.053(5) 0.060(4) 0.061(5) 0.022(3) -0.014(4) 0.002(4)
O1 0.093(5) 0.079(4) 0.066(4) 0.001(3) -0.032(4) 0.014(4)
O2 0.140(7) 0.082(5) 0.094(5) -0.022(4) -0.071(5) 0.032(5)
C3 0.067(5) 0.050(5) 0.060(5) 0.002(4) -0.018(4) 0.003(4)
C1 0.071(6) 0.068(6) 0.066(6) 0.005(5) -0.016(5) 0.012(5)
C4 0.060(5) 0.062(5) 0.057(5) 0.000(4) -0.017(4) 0.003(4)
C2 0.067(6) 0.060(5) 0.075(6) -0.003(5) -0.024(5) 0.003(4)
C6 0.099(2) 0.082(3) 0.082(3) 0.0014(19) -0.0027(19) 0.0033(18)
C11 0.113(2) 0.112(3) 0.112(3) -0.0016(14) -0.0019(14) -0.0013(14)
C8 0.116(3) 0.111(3) 0.112(3) -0.0009(19) -0.0023(19) -0.0008(19)
C9 0.132(4) 0.130(4) 0.131(4) -0.0003(14) -0.0022(14) 0.0001(14)
C10 0.119(5) 0.118(5) 0.117(5) 0.000(2) -0.001(2) -0.002(2)
N2 0.062(4) 0.052(4) 0.063(4) 0.007(3) -0.025(3) 0.003(3)
O3 0.077(4) 0.058(3) 0.071(4) 0.000(3) -0.028(3) 0.007(3)
O4 0.122(6) 0.067(4) 0.092(5) -0.017(4) -0.052(5) 0.019(4)
C7 0.100(3) 0.103(3) 0.102(3) 0.0020(19) 0.0012(19) 0.0060(19)
C14 0.113(2) 0.112(3) 0.112(3) -0.0016(14) -0.0019(14) -0.0013(14)
C13 0.121(2) 0.124(3) 0.125(3) -0.0027(14) 0.0002(14) -0.0001(13)
O5 0.086(5) 0.108(4) 0.080(5) -0.015(4) -0.007(4) 0.020(4)
C12 0.121(2) 0.124(3) 0.125(3) -0.0027(14) 0.0002(14) -0.0001(13)
C15 0.132(4) 0.130(4) 0.131(4) -0.0003(14) -0.0022(14) 0.0001(14)
C16 0.130(4) 0.129(4) 0.130(4) 0.0005(9) -0.0002(9) -0.0015(9)
C17 0.135(4) 0.134(4) 0.135(4) -0.0008(10) 0.0004(10) 0.0003(10)
C17' 0.135(4) 0.134(4) 0.135(4) -0.0008(10) 0.0004(10) 0.0003(10)

loop_
_atom_type_symbol
_atom_type_description
_atom_type_scat_dispersion_real
_atom_type_scat_dispersion_imag
_atom_type_scat_source
C C 0.0033 0.0016 'International Tables Vol C Tables 4.2.6.8 and 6.1.1.4'
H H 0.0000 0.0000 'International Tables Vol C Tables 4.2.6.8 and 6.1.1.4'
N N 0.0061 0.0033 'International Tables Vol C Tables 4.2.6.8 and 6.1.1.4'
O O 0.0106 0.0060 'International Tables Vol C Tables 4.2.6.8 and 6.1.1.4'
Cd Cd -0.8075 1.2024 'International Tables Vol C Tables 4.2.6.8 and 6.1.1.4'

loop_
_geom_angle_atom_site_label_1
_geom_angle_atom_site_label_2
_geom_angle_atom_site_label_3
_geom_angle
_geom_angle_site_symmetry_1
_geom_angle_site_symmetry_3
N1 Cd1 N2 112.1(3) . 8_454
N1 Cd1 O3 100.2(2) . 16_757
N2 Cd1 O3 145.1(2) 8_454 16_757
N1 Cd1 O5 122.2(3) . .
N2 Cd1 O5 94.0(3) 8_454 .
O3 Cd1 O5 79.2(3) 16_757 .
N1 Cd1 O3 145.8(3) . 8_454
N2 Cd1 O3 72.3(2) 8_454 8_454
O3 Cd1 O3 73.5(2) 16_757 8_454
O5 Cd1 O3 90.2(2) . 8_454
N1 Cd1 O1 71.9(2) . .
N2 Cd1 O1 96.2(3) 8_454 .
O3 Cd1 O1 81.0(3) 16_757 .
O5 Cd1 O1 157.5(3) . .
O3 Cd1 O1 74.0(2) 8_454 .
C5 N1 C3 105.0(7) . .
C5 N1 Cd1 137.7(6) . .
C3 N1 Cd1 117.3(5) . .
N2 C5 N1 112.6(8) . .
N2 C5 C6 125.4(8) . .
N1 C5 C6 121.9(8) . .
C1 O1 Cd1 110.4(6) . .
C1 O2 H2 109.5 . .
N1 C3 C4 107.6(7) . .
N1 C3 C1 119.5(7) . .
C4 C3 C1 132.9(8) . .
O1 C1 O2 120.5(9) . .
O1 C1 C3 121.0(9) . .
O2 C1 C3 118.6(8) . .
N2 C4 C3 108.2(7) . .
N2 C4 C2 121.8(7) . .
C3 C4 C2 129.9(8) . .
O3 C2 O4 123.5(9) . .
O3 C2 C4 116.5(8) . .
O4 C2 C4 120.0(8) . .
C7 C6 C11 120.6(11) . .
C7 C6 C5 121.0(9) . .
C11 C6 C5 118.3(9) . .
C10 C11 C6 122.9(12) . .
C10 C11 H11 118.5 . .
C6 C11 H11 118.5 . .
C9 C8 C12 121.2(11) . .
C9 C8 C7 120.8(11) . .
C12 C8 C7 117.7(9) . .
C10 C9 C8 122.4(11) . .
C10 C9 C15 113.6(9) . .
C8 C9 C15 123.3(12) . .
C9 C10 C11 115.4(13) . .
C9 C10 H10 122.3 . .
C11 C10 H10 122.3 . .
C5 N2 C4 106.6(7) . .
C5 N2 Cd1 139.5(6) . 7_544
C4 N2 Cd1 113.4(5) . 7_544
C2 O3 Cd1 136.5(6) . 11_677
C2 O3 Cd1 115.9(6) . 7_544
Cd1 O3 Cd1 106.5(2) 11_677 7_544
C6 C7 C8 117.4(11) . .
C6 C7 H7 121.3 . .
C8 C7 H7 121.3 . .
C15 C14 C13 119.7(14) . .
C15 C14 H14 120.2 . .
C13 C14 H14 120.2 . .
C14 C13 C12 124.5(14) . .
C14 C13 H13 117.8 . .
C12 C13 H13 117.8 . .
C16 O5 Cd1 125.3(8) . .
C16 O5 H5 117.3 . .
Cd1 O5 H5 117.3 . .
C8 C12 C13 114.2(13) . .
C8 C12 H12 122.9 . .
C13 C12 H12 122.9 . .
C14 C15 C9 115.7(13) . .
C14 C15 H15 122.2 . .
C9 C15 H15 122.2 . .
C17' C16 C17 64(2) . .
C17' C16 O5 127(2) . .
C17 C16 O5 116.5(16) . .
C17' C16 H16A 122.6 . .
C17 C16 H16A 108.2 . .
O5 C16 H16A 108.2 . .
C17 C16 H16B 108.2 . .
O5 C16 H16B 108.2 . .
H16A C16 H16B 107.3 . .
C16 C17 H17A 112.9 . .
C16 C17 H17B 107.0 . .
H17A C17 H17B 109.5 . .
C16 C17 H17C 108.5 . .
H17A C17 H17C 109.5 . .
H17B C17 H17C 109.5 . .
C16 C17 H17F 86.5 . .
H17B C17 H17F 87.6 . .
H17C C17 H17F 151.8 . .
C16 C17' H17D 109.6 . .
C16 C17' H17E 106.3 . .
H17D C17' H17E 109.5 . .
C16 C17' H17F 112.4 . .
H17D C17' H17F 109.5 . .
H17E C17' H17F 109.5 . .

loop_
_geom_bond_atom_site_label_1
_geom_bond_atom_site_label_2
_geom_bond_distance
_geom_bond_site_symmetry_2
Cd1 N1 2.183(6) .
Cd1 N2 2.251(6) 8_454
Cd1 O3 2.294(6) 16_757
Cd1 O5 2.327(8) .
Cd1 O3 2.396(6) 8_454
Cd1 O1 2.529(7) .
N1 C5 1.366(10) .
N1 C3 1.387(11) .
C5 N2 1.332(11) .
C5 C6 1.470(14) .
O1 C1 1.233(11) .
O2 C1 1.318(12) .
O2 H2 0.8200 .
C3 C4 1.399(11) .
C3 C1 1.458(12) .
C4 N2 1.365(11) .
C4 C2 1.472(12) .
C2 O3 1.242(10) .
C2 O4 1.269(11) .
C6 C7 1.416(4) .
C6 C11 1.417(4) .
C11 C10 1.417(4) .
C11 H11 0.9300 .
C8 C9 1.417(4) .
C8 C12 1.417(4) .
C8 C7 1.418(4) .
C9 C10 1.416(4) .
C9 C15 1.418(4) .
C10 H10 0.9300 .
N2 Cd1 2.251(6) 7_544
O3 Cd1 2.294(6) 11_677
O3 Cd1 2.396(6) 7_544
C7 H7 0.9300 .
C14 C15 1.417(4) .
C14 C13 1.417(4) .
C14 H14 0.9300 .
C13 C12 1.417(4) .
C13 H13 0.9300 .
O5 C16 1.517(18) .
O5 H5 0.9300 .
C12 H12 0.9300 .
C15 H15 0.9300 .
C16 C17' 1.43(2) .
C16 C17 1.43(2) .
C16 H16A 0.9700 .
C16 H16B 0.9700 .
C17 H17A 0.9600 .
C17 H17B 0.9600 .
C17 H17C 0.9600 .
C17' H17D 0.9600 .
C17' H17E 0.9600 .
C17' H17F 0.9600 .

loop_
_geom_torsion_atom_site_label_1
_geom_torsion_atom_site_label_2
_geom_torsion_atom_site_label_3
_geom_torsion_atom_site_label_4
_geom_torsion
_geom_torsion_site_symmetry_1
_geom_torsion_site_symmetry_4
N2 Cd1 N1 C5 -90.2(9) 8_454 .
O3 Cd1 N1 C5 103.5(9) 16_757 .
O5 Cd1 N1 C5 19.9(10) . .
O3 Cd1 N1 C5 179.0(7) 8_454 .
O1 Cd1 N1 C5 -179.6(9) . .
N2 Cd1 N1 C3 88.6(7) 8_454 .
O3 Cd1 N1 C3 -77.8(7) 16_757 .
O5 Cd1 N1 C3 -161.3(6) . .
O3 Cd1 N1 C3 -2.2(9) 8_454 .
O1 Cd1 N1 C3 -0.9(6) . .
C3 N1 C5 N2 -1.4(10) . .
Cd1 N1 C5 N2 177.4(6) . .
C3 N1 C5 C6 -177.8(8) . .
Cd1 N1 C5 C6 1.0(14) . .
N1 Cd1 O1 C1 1.3(7) . .
N2 Cd1 O1 C1 -109.9(7) 8_454 .
O3 Cd1 O1 C1 105.2(7) 16_757 .
O5 Cd1 O1 C1 133.6(8) . .
O3 Cd1 O1 C1 -179.5(8) 8_454 .
C5 N1 C3 C4 1.3(10) . .
Cd1 N1 C3 C4 -177.8(6) . .
C5 N1 C3 C1 179.6(8) . .
Cd1 N1 C3 C1 0.5(11) . .
Cd1 O1 C1 O2 179.3(9) . .
Cd1 O1 C1 C3 -1.5(12) . .
N1 C3 C1 O1 0.8(15) . .
C4 C3 C1 O1 178.7(10) . .
N1 C3 C1 O2 -179.9(10) . .
C4 C3 C1 O2 -2.1(18) . .
N1 C3 C4 N2 -0.8(11) . .
C1 C3 C4 N2 -178.8(10) . .
N1 C3 C4 C2 -177.9(9) . .
C1 C3 C4 C2 4.1(19) . .
N2 C4 C2 O3 -1.4(14) . .
C3 C4 C2 O3 175.4(10) . .
N2 C4 C2 O4 -180.0(10) . .
C3 C4 C2 O4 -3.2(17) . .
N2 C5 C6 C7 127.7(12) . .
N1 C5 C6 C7 -56.4(15) . .
N2 C5 C6 C11 -56.2(15) . .
N1 C5 C6 C11 119.7(12) . .
C7 C6 C11 C10 -1(2) . .
C5 C6 C11 C10 -176.7(12) . .
C12 C8 C9 C10 -177.7(14) . .
C7 C8 C9 C10 9(3) . .
C12 C8 C9 C15 -8(3) . .
C7 C8 C9 C15 178.4(14) . .
C8 C9 C10 C11 -8(2) . .
C15 C9 C10 C11 -178.2(14) . .
C6 C11 C10 C9 4(2) . .
N1 C5 N2 C4 1.0(10) . .
C6 C5 N2 C4 177.2(9) . .
N1 C5 N2 Cd1 171.3(7) . 7_544
C6 C5 N2 Cd1 -12.5(15) . 7_544
C3 C4 N2 C5 -0.1(10) . .
C2 C4 N2 C5 177.3(9) . .
C3 C4 N2 Cd1 -173.3(6) . 7_544
C2 C4 N2 Cd1 4.2(11) . 7_544
O4 C2 O3 Cd1 10.9(17) . 11_677
C4 C2 O3 Cd1 -167.6(6) . 11_677
O4 C2 O3 Cd1 176.5(9) . 7_544
C4 C2 O3 Cd1 -2.0(11) . 7_544
C11 C6 C7 C8 1.3(19) . .
C5 C6 C7 C8 177.3(11) . .
C9 C8 C7 C6 -5(2) . .
C12 C8 C7 C6 -179.0(13) . .
C15 C14 C13 C12 13(3) . .
N1 Cd1 O5 C16 -99.8(10) . .
N2 Cd1 O5 C16 19.4(9) 8_454 .
O3 Cd1 O5 C16 164.9(10) 16_757 .
O3 Cd1 O5 C16 91.7(9) 8_454 .
O1 Cd1 O5 C16 136.3(10) . .
C9 C8 C12 C13 10(2) . .
C7 C8 C12 C13 -176.1(13) . .
C14 C13 C12 C8 -13(2) . .
C13 C14 C15 C9 -9(2) . .
C10 C9 C15 C14 177.4(14) . .
C8 C9 C15 C14 7(3) . .
Cd1 O5 C16 C17' 84(3) . .
Cd1 O5 C16 C17 159.7(15) . .
